data_1503274
loop_
_publ_author_name
'Shao, Meng'
'Wang, Ying'
'Liu, Zhong'
'Zhang, Dong-Mei'
'Cao, Hui-Hui'
'Jiang, Ren-Wang'
'Fan, Chun-Lin'
'Zhang, Xiao-Qi'
'Chen, He-Ru'
'Yao, Xin-Sheng'
'Ye, Wen-Cai'

_publ_section_title
;
 Psiguadials A and B, two novel meroterpenoids with unusual skeletons from
 the leaves of Psidium guajava.
;
_journal_issue 21
_journal_name_full 'Organic letters'
_journal_page_first 5040
_journal_page_last 5043
_journal_paper_doi 10.1021/ol102179u
_journal_volume 12
_journal_year 2010
_chemical_absolute_configuration ad
_chemical_formula_sum 'C30 H34 O5'
_chemical_formula_weight 474.57
_chemical_name_common 'Psiguadials A'
_chemical_name_systematic
; 
 ? 
;
_space_group_IT_number 19
_symmetry_cell_setting orthorhombic
_symmetry_space_group_name_Hall 'P 2ac 2ab'
_symmetry_space_group_name_H-M 'P 21 21 21'
_atom_sites_solution_hydrogens geom
_atom_sites_solution_primary direct
_atom_sites_solution_secondary difmap
_audit_creation_method SHELXL-97
_cell_angle_alpha 90.00
_cell_angle_beta 90.00
_cell_angle_gamma 90.00
_cell_formula_units_Z 4
_cell_length_a 11.1759(2)
_cell_length_b 13.5506(2)
_cell_length_c 15.9913(2)
_cell_measurement_reflns_used 11264
_cell_measurement_temperature 150(2)
_cell_measurement_theta_max 63.21
_cell_measurement_theta_min 4.28
_cell_volume 2421.72(6)
_computing_cell_refinement 'Oxford CrysAlisPro'
_computing_data_collection 'Oxford CrysAlisPro'
_computing_data_reduction 'XPREP in SHELXTL (Sheldrick, 1997)'
_computing_molecular_graphics 'XP (Siemens, 1998b)'
_computing_publication_material 'SHELXTL (Sheldrick, 1997)'
_computing_structure_refinement 'SHELXL-97 (Sheldrick, 1997)'
_computing_structure_solution 'SHELXS-97 (Sheldrick, 1990)'
_diffrn_ambient_temperature 150(2)
_diffrn_detector_area_resol_mean 'not measured'
_diffrn_measured_fraction_theta_full 0.991
_diffrn_measured_fraction_theta_max 0.991
_diffrn_measurement_device_type 'Oxford Gemini/CCD diffractometer'
_diffrn_measurement_method '\w scans'
_diffrn_radiation_monochromator graphite
_diffrn_radiation_source 'fine-focus sealed tube'
_diffrn_radiation_type CuK\a
_diffrn_radiation_wavelength 1.54178
_diffrn_reflns_av_R_equivalents 0.0287
_diffrn_reflns_av_sigmaI/netI 0.0283
_diffrn_reflns_limit_h_max 12
_diffrn_reflns_limit_h_min -12
_diffrn_reflns_limit_k_max 15
_diffrn_reflns_limit_k_min -14
_diffrn_reflns_limit_l_max 18
_diffrn_reflns_limit_l_min -17
_diffrn_reflns_number 11264
_diffrn_reflns_theta_full 63.21
_diffrn_reflns_theta_max 63.21
_diffrn_reflns_theta_min 4.28
_diffrn_standards_decay_% 'not measured'
_diffrn_standards_interval_count 'not measured'
_diffrn_standards_interval_time 'not measured'
_diffrn_standards_number 'not measured'
_exptl_absorpt_coefficient_mu 0.700
_exptl_absorpt_correction_T_max 0.7719
_exptl_absorpt_correction_T_min 0.7575
_exptl_absorpt_correction_type sphere
_exptl_absorpt_process_details 'oxford user manual CrysAlisPro, 2009'
_exptl_crystal_colour colorless
_exptl_crystal_density_diffrn 1.302
_exptl_crystal_density_method 'not measured'
_exptl_crystal_description Block
_exptl_crystal_F_000 1016
_exptl_crystal_size_max 0.42
_exptl_crystal_size_mid 0.40
_exptl_crystal_size_min 0.39
_refine_diff_density_max 0.274
_refine_diff_density_min -0.278
_refine_diff_density_rms 0.044
_refine_ls_abs_structure_details 'Flack H D (1983), Acta Cryst. A39, 876-881'
_refine_ls_abs_structure_Flack 0.1(2)
_refine_ls_extinction_method none
_refine_ls_goodness_of_fit_ref 1.086
_refine_ls_hydrogen_treatment constr
_refine_ls_matrix_type full
_refine_ls_number_parameters 319
_refine_ls_number_reflns 3885
_refine_ls_number_restraints 0
_refine_ls_restrained_S_all 1.086
_refine_ls_R_factor_all 0.0427
_refine_ls_R_factor_gt 0.0405
_refine_ls_shift/su_max 0.000
_refine_ls_shift/su_mean 0.000
_refine_ls_structure_factor_coef Fsqd
_refine_ls_weighting_details 'calc w=1/[\s^2^(Fo^2^)+(0.0769P)^2^+0.2598P] where P=(Fo^2^+2Fc^2^)/3'
_refine_ls_weighting_scheme calc
_refine_ls_wR_factor_gt 0.1124
_refine_ls_wR_factor_ref 0.1136
_reflns_number_gt 3637
_reflns_number_total 3885
_reflns_threshold_expression >2sigma(I)
_cod_data_source_file ol102179u_si_002.cif
_cod_data_source_block pg24
_cod_depositor_comments
;
The following automatic conversions were performed:

'_symmetry_cell_setting' value 'Orthorhombic' changed to
'orthorhombic' according to
/home/saulius/struct/CIF-dictionaries/cif_core.dic dictionary named
'cif_core.dic' version 2.4.2 from 2011-04-26.

Automatic conversion script
Id: cif_fix_values 1715 2011-07-08 13:25:40Z adriana 
;
_cod_original_cell_volume 2421.73(6)
_cod_original_sg_symbol_H-M P2(1)2(1)2(1)
_cod_database_code 1503274

loop_
_symmetry_equiv_pos_as_xyz
'x, y, z'
'-x+1/2, -y, z+1/2'
'-x, y+1/2, -z+1/2'
'x+1/2, -y+1/2, -z'

loop_
_atom_site_label
_atom_site_type_symbol
_atom_site_fract_x
_atom_site_fract_y
_atom_site_fract_z
_atom_site_U_iso_or_equiv
_atom_site_adp_type
_atom_site_occupancy
_atom_site_symmetry_multiplicity
_atom_site_calc_flag
_atom_site_refinement_flags
O1 O 0.47015(13) 0.64716(11) 0.15202(9) 0.0239(3) Uani 1 1 d .
O2 O 0.12483(15) 0.70206(14) 0.19160(13) 0.0462(5) Uani 1 1 d .
O3 O 0.16934(14) 0.74539(15) 0.34300(13) 0.0434(5) Uani 1 1 d .
H3 H 0.1279 0.7295 0.3029 0.065 Uiso 1 1 calc R
O4 O 0.40359(17) 0.78100(14) 0.53095(11) 0.0432(5) Uani 1 1 d .
O5 O 0.57184(14) 0.73826(12) 0.43101(9) 0.0291(4) Uani 1 1 d .
H5 H 0.5382 0.7582 0.4733 0.044 Uiso 1 1 calc R
C1 C 0.54782(19) 0.55904(15) 0.13782(13) 0.0228(5) Uani 1 1 d .
C2 C 0.5376(2) 0.48573(16) 0.21150(14) 0.0267(5) Uani 1 1 d .
H2A H 0.4658 0.4989 0.2437 0.032 Uiso 1 1 calc R
H2B H 0.5339 0.4185 0.1909 0.032 Uiso 1 1 calc R
C3 C 0.6496(2) 0.50013(16) 0.26614(14) 0.0285(5) Uani 1 1 d .
H3A H 0.7013 0.4428 0.2625 0.034 Uiso 1 1 calc R
H3B H 0.6271 0.5098 0.3242 0.034 Uiso 1 1 calc R
C4 C 0.71413(19) 0.59251(16) 0.23197(13) 0.0216(5) Uani 1 1 d .
C5 C 0.67980(18) 0.59307(15) 0.13824(12) 0.0198(4) Uani 1 1 d .
H5A H 0.6852 0.6605 0.1164 0.024 Uiso 1 1 calc R
C6 C 0.75784(19) 0.52491(16) 0.08613(12) 0.0222(5) Uani 1 1 d .
H6A H 0.7687 0.4585 0.1092 0.027 Uiso 1 1 calc R
C7 C 0.7452(2) 0.52938(17) -0.00844(13) 0.0263(5) Uani 1 1 d .
H7A H 0.7488 0.4655 -0.0371 0.032 Uiso 1 1 calc R
C8 C 0.6549(2) 0.60144(19) -0.04310(14) 0.0341(6) Uani 1 1 d .
H8A H 0.6654 0.6064 -0.1032 0.041 Uiso 1 1 calc R
H8B H 0.6697 0.6661 -0.0193 0.041 Uiso 1 1 calc R
C9 C 0.5262(2) 0.5711(2) -0.02440(15) 0.0378(6) Uani 1 1 d .
H9A H 0.4974 0.5319 -0.0710 0.045 Uiso 1 1 calc R
H9B H 0.4778 0.6305 -0.0223 0.045 Uiso 1 1 calc R
C10 C 0.5039(2) 0.51269(18) 0.05601(15) 0.0305(5) Uani 1 1 d .
H10A H 0.5492 0.4512 0.0498 0.037 Uiso 1 1 calc R
C11 C 0.8612(2) 0.56227(17) 0.03274(14) 0.0271(5) Uani 1 1 d .
C12 C 0.8979(2) 0.66947(19) 0.03146(16) 0.0370(6) Uani 1 1 d .
H12A H 0.9643 0.6779 -0.0060 0.056 Uiso 1 1 calc R
H12B H 0.9209 0.6896 0.0867 0.056 Uiso 1 1 calc R
H12C H 0.8319 0.7091 0.0128 0.056 Uiso 1 1 calc R
C13 C 0.9658(2) 0.4928(2) 0.02478(17) 0.0402(6) Uani 1 1 d .
H13A H 1.0261 0.5224 -0.0099 0.060 Uiso 1 1 calc R
H13B H 0.9395 0.4321 0.0000 0.060 Uiso 1 1 calc R
H13C H 0.9984 0.4798 0.0792 0.060 Uiso 1 1 calc R
C14 C 0.3719(2) 0.4820(2) 0.05999(18) 0.0419(6) Uani 1 1 d .
H14A H 0.3486 0.4537 0.0074 0.063 Uiso 1 1 calc R
H14B H 0.3234 0.5389 0.0713 0.063 Uiso 1 1 calc R
H14C H 0.3611 0.4343 0.1037 0.063 Uiso 1 1 calc R
C15 C 0.8497(2) 0.58674(19) 0.24664(14) 0.0315(5) Uani 1 1 d .
H15A H 0.8814 0.5297 0.2187 0.047 Uiso 1 1 calc R
H15B H 0.8654 0.5818 0.3055 0.047 Uiso 1 1 calc R
H15C H 0.8872 0.6451 0.2249 0.047 Uiso 1 1 calc R
C1' C 0.66646(18) 0.68575(15) 0.27866(12) 0.0208(4) Uani 1 1 d .
H1'A H 0.6993 0.6799 0.3353 0.025 Uiso 1 1 calc R
C2' C 0.53189(18) 0.69239(15) 0.29172(13) 0.0200(4) Uani 1 1 d .
C3' C 0.44484(19) 0.67819(15) 0.23098(13) 0.0213(4) Uani 1 1 d .
C4' C 0.3212(2) 0.69856(15) 0.24561(14) 0.0259(5) Uani 1 1 d .
C5' C 0.2848(2) 0.72758(16) 0.32557(16) 0.0302(5) Uani 1 1 d .
C6' C 0.3687(2) 0.73918(16) 0.39019(14) 0.0270(5) Uani 1 1 d .
C7' C 0.49115(19) 0.72291(15) 0.37120(14) 0.0225(5) Uani 1 1 d .
C8' C 0.71605(19) 0.78344(16) 0.24630(13) 0.0236(5) Uani 1 1 d .
C9' C 0.8155(2) 0.82482(19) 0.28552(14) 0.0338(6) Uani 1 1 d .
H9'A H 0.8509 0.7921 0.3303 0.041 Uiso 1 1 calc R
C10' C 0.8626(2) 0.9149(2) 0.25843(17) 0.0432(7) Uani 1 1 d .
H10B H 0.9282 0.9420 0.2858 0.052 Uiso 1 1 calc R
C11' C 0.8125(2) 0.96368(18) 0.19153(17) 0.0406(6) Uani 1 1 d .
H11A H 0.8446 1.0232 0.1733 0.049 Uiso 1 1 calc R
C12' C 0.7146(2) 0.92360(17) 0.15182(17) 0.0344(6) Uani 1 1 d .
H12D H 0.6808 0.9560 0.1063 0.041 Uiso 1 1 calc R
C13' C 0.6660(2) 0.83500(16) 0.17932(14) 0.0270(5) Uani 1 1 d .
H13D H 0.5989 0.8095 0.1526 0.032 Uiso 1 1 calc R
C14' C 0.2333(2) 0.68805(18) 0.18047(17) 0.0346(6) Uani 1 1 d .
H14D H 0.2592 0.6698 0.1274 0.042 Uiso 1 1 calc R
C15' C 0.3330(2) 0.76702(18) 0.47300(16) 0.0362(6) Uani 1 1 d .
H15D H 0.2518 0.7750 0.4836 0.043 Uiso 1 1 calc R

loop_
_atom_site_aniso_label
_atom_site_aniso_U_11
_atom_site_aniso_U_22
_atom_site_aniso_U_33
_atom_site_aniso_U_23
_atom_site_aniso_U_13
_atom_site_aniso_U_12
O1 0.0228(8) 0.0268(8) 0.0221(7) 0.0001(6) 0.0000(6) 0.0036(6)
O2 0.0213(9) 0.0577(12) 0.0597(12) 0.0055(10) -0.0034(8) 0.0031(8)
O3 0.0207(8) 0.0502(11) 0.0594(12) -0.0067(10) 0.0126(8) 0.0030(8)
O4 0.0535(11) 0.0460(11) 0.0301(9) -0.0021(9) 0.0177(9) 0.0025(9)
O5 0.0311(8) 0.0370(9) 0.0191(8) -0.0053(7) 0.0041(6) 0.0020(7)
C1 0.0229(11) 0.0210(10) 0.0245(11) -0.0025(9) 0.0034(9) 0.0020(9)
C2 0.0283(12) 0.0226(11) 0.0292(12) 0.0023(9) 0.0079(9) -0.0006(9)
C3 0.0360(13) 0.0286(12) 0.0210(10) 0.0034(9) 0.0050(9) 0.0053(10)
C4 0.0199(11) 0.0260(10) 0.0190(10) 0.0008(9) 0.0000(8) 0.0034(9)
C5 0.0204(10) 0.0207(10) 0.0182(10) 0.0001(8) 0.0032(8) -0.0014(9)
C6 0.0263(12) 0.0222(10) 0.0182(10) 0.0007(9) 0.0042(8) 0.0004(9)
C7 0.0301(13) 0.0294(12) 0.0193(10) -0.0033(9) 0.0039(9) -0.0035(10)
C8 0.0445(14) 0.0375(13) 0.0202(10) 0.0066(10) -0.0009(10) -0.0008(11)
C9 0.0389(14) 0.0475(15) 0.0269(13) -0.0001(11) -0.0051(11) 0.0026(12)
C10 0.0299(12) 0.0325(12) 0.0289(13) -0.0026(10) -0.0008(9) -0.0026(10)
C11 0.0264(11) 0.0315(12) 0.0233(11) -0.0032(9) 0.0065(9) -0.0035(10)
C12 0.0380(14) 0.0409(14) 0.0321(13) 0.0016(11) 0.0086(11) -0.0128(11)
C13 0.0316(13) 0.0507(16) 0.0383(14) -0.0069(13) 0.0107(11) 0.0059(12)
C14 0.0351(14) 0.0424(15) 0.0480(15) -0.0074(13) -0.0059(12) -0.0103(12)
C15 0.0254(12) 0.0440(13) 0.0250(11) -0.0037(10) -0.0012(9) 0.0124(10)
C1' 0.0178(11) 0.0275(11) 0.0171(9) -0.0010(8) 0.0007(8) 0.0005(9)
C2' 0.0206(11) 0.0181(10) 0.0214(10) 0.0016(8) 0.0038(8) 0.0003(8)
C3' 0.0195(11) 0.0198(10) 0.0245(11) 0.0027(9) 0.0029(8) 0.0001(8)
C4' 0.0193(10) 0.0229(10) 0.0356(12) 0.0005(10) 0.0035(10) 0.0014(9)
C5' 0.0215(11) 0.0226(11) 0.0465(14) 0.0011(11) 0.0091(10) 0.0005(9)
C6' 0.0271(11) 0.0231(11) 0.0309(12) 0.0035(9) 0.0113(10) 0.0006(9)
C7' 0.0256(11) 0.0160(10) 0.0260(11) 0.0011(9) 0.0055(9) -0.0002(8)
C8' 0.0209(10) 0.0282(11) 0.0217(10) -0.0055(9) 0.0057(9) -0.0023(9)
C9' 0.0296(12) 0.0475(14) 0.0243(11) -0.0063(10) 0.0014(10) -0.0126(11)
C10' 0.0383(14) 0.0506(16) 0.0408(14) -0.0152(13) 0.0089(12) -0.0242(13)
C11' 0.0468(15) 0.0291(13) 0.0460(15) -0.0101(12) 0.0221(13) -0.0104(12)
C12' 0.0366(13) 0.0231(11) 0.0435(14) 0.0024(10) 0.0162(12) 0.0021(10)
C13' 0.0275(12) 0.0232(10) 0.0304(11) -0.0032(9) 0.0060(10) 0.0016(9)
C14' 0.0231(13) 0.0360(13) 0.0449(14) 0.0054(12) -0.0027(10) 0.0019(10)
C15' 0.0387(13) 0.0302(12) 0.0398(14) -0.0005(11) 0.0172(13) 0.0012(11)

loop_
_atom_type_symbol
_atom_type_description
_atom_type_scat_dispersion_real
_atom_type_scat_dispersion_imag
_atom_type_scat_source
C C 0.0181 0.0091 'International Tables Vol C Tables 4.2.6.8 and 6.1.1.4'
H H 0.0000 0.0000 'International Tables Vol C Tables 4.2.6.8 and 6.1.1.4'
O O 0.0492 0.0322 'International Tables Vol C Tables 4.2.6.8 and 6.1.1.4'

loop_
_geom_angle_atom_site_label_1
_geom_angle_atom_site_label_2
_geom_angle_atom_site_label_3
_geom_angle
C3' O1 C1 120.59(15)
O1 C1 C10 105.75(17)
O1 C1 C5 108.39(16)
C10 C1 C5 115.58(18)
O1 C1 C2 110.80(16)
C10 C1 C2 111.34(18)
C5 C1 C2 105.01(17)
C3 C2 C1 106.94(18)
C2 C3 C4 106.36(18)
C15 C4 C3 111.44(18)
C15 C4 C5 113.14(17)
C3 C4 C5 103.35(17)
C15 C4 C1' 107.75(17)
C3 C4 C1' 109.11(17)
C5 C4 C1' 112.00(17)
C6 C5 C1 111.36(17)
C6 C5 C4 112.71(17)
C1 C5 C4 103.85(17)
C5 C6 C7 117.92(19)
C5 C6 C11 122.74(18)
C7 C6 C11 59.97(14)
C8 C7 C6 116.94(19)
C8 C7 C11 122.6(2)
C6 C7 C11 60.11(14)
C7 C8 C9 112.6(2)
C8 C9 C10 117.2(2)
C9 C10 C1 117.0(2)
C9 C10 C14 109.3(2)
C1 C10 C14 112.6(2)
C13 C11 C12 112.9(2)
C13 C11 C7 116.22(19)
C12 C11 C7 120.5(2)
C13 C11 C6 115.4(2)
C12 C11 C6 122.24(19)
C7 C11 C6 59.92(14)
C2' C1' C8' 110.76(17)
C2' C1' C4 116.81(18)
C8' C1' C4 114.58(16)
C3' C2' C7' 116.39(19)
C3' C2' C1' 126.06(18)
C7' C2' C1' 117.38(18)
O1 C3' C2' 123.13(18)
O1 C3' C4' 114.39(18)
C2' C3' C4' 122.4(2)
C5' C4' C3' 119.0(2)
C5' C4' C14' 119.4(2)
C3' C4' C14' 121.5(2)
O3 C5' C4' 121.3(2)
O3 C5' C6' 118.0(2)
C4' C5' C6' 120.7(2)
C5' C6' C7' 118.0(2)
C5' C6' C15' 121.6(2)
C7' C6' C15' 120.5(2)
O5 C7' C2' 118.30(18)
O5 C7' C6' 118.38(19)
C2' C7' C6' 123.3(2)
C9' C8' C13' 117.6(2)
C9' C8' C1' 119.1(2)
C13' C8' C1' 123.32(19)
C8' C9' C10' 120.8(2)
C11' C10' C9' 120.5(2)
C10' C11' C12' 119.5(2)
C11' C12' C13' 120.4(3)
C12' C13' C8' 121.3(2)
O2 C14' C4' 123.3(3)
O4 C15' C6' 123.9(2)

loop_
_geom_bond_atom_site_label_1
_geom_bond_atom_site_label_2
_geom_bond_distance
O1 C3' 1.361(3)
O1 C1 1.494(2)
O2 C14' 1.240(3)
O3 C5' 1.343(3)
O4 C15' 1.232(3)
O5 C7' 1.331(3)
C1 C10 1.532(3)
C1 C5 1.545(3)
C1 C2 1.545(3)
C2 C3 1.539(3)
C3 C4 1.545(3)
C4 C15 1.536(3)
C4 C5 1.547(3)
C4 C1' 1.561(3)
C5 C6 1.519(3)
C6 C7 1.520(3)
C6 C11 1.523(3)
C7 C8 1.510(3)
C7 C11 1.521(3)
C8 C9 1.526(3)
C9 C10 1.530(4)
C10 C14 1.534(3)
C11 C13 1.506(3)
C11 C12 1.510(3)
C1' C2' 1.521(3)
C1' C8' 1.526(3)
C2' C3' 1.388(3)
C2' C7' 1.412(3)
C3' C4' 1.428(3)
C4' C5' 1.398(3)
C4' C14' 1.439(3)
C5' C6' 1.404(4)
C6' C7' 1.419(3)
C6' C15' 1.433(3)
C8' C9' 1.394(3)
C8' C13' 1.396(3)
C9' C10' 1.398(4)
C10' C11' 1.377(4)
C11' C12' 1.377(4)
C12' C13' 1.389(3)

loop_
_geom_torsion_atom_site_label_1
_geom_torsion_atom_site_label_2
_geom_torsion_atom_site_label_3
_geom_torsion_atom_site_label_4
_geom_torsion
C3' O1 C1 C10 149.59(17)
C3' O1 C1 C5 -85.9(2)
C3' O1 C1 C2 28.8(2)
O1 C1 C2 C3 -101.71(19)
C10 C1 C2 C3 140.89(19)
C5 C1 C2 C3 15.1(2)
C1 C2 C3 C4 8.7(2)
C2 C3 C4 C15 -150.86(18)
C2 C3 C4 C5 -29.0(2)
C2 C3 C4 C1' 90.3(2)
O1 C1 C5 C6 -153.10(16)
C10 C1 C5 C6 -34.7(3)
C2 C1 C5 C6 88.4(2)
O1 C1 C5 C4 85.35(18)
C10 C1 C5 C4 -156.21(18)
C2 C1 C5 C4 -33.1(2)
C15 C4 C5 C6 38.3(2)
C3 C4 C5 C6 -82.3(2)
C1' C4 C5 C6 160.36(17)
C15 C4 C5 C1 158.98(18)
C3 C4 C5 C1 38.3(2)
C1' C4 C5 C1 -79.0(2)
C1 C5 C6 C7 72.2(2)
C4 C5 C6 C7 -171.55(18)
C1 C5 C6 C11 142.8(2)
C4 C5 C6 C11 -101.0(2)
C5 C6 C7 C8 -0.3(3)
C11 C6 C7 C8 -113.9(2)
C5 C6 C7 C11 113.6(2)
C6 C7 C8 C9 -69.2(3)
C11 C7 C8 C9 -139.4(2)
C7 C8 C9 C10 30.1(3)
C8 C9 C10 C1 55.2(3)
C8 C9 C10 C14 -175.4(2)
O1 C1 C10 C9 68.5(2)
C5 C1 C10 C9 -51.4(3)
C2 C1 C10 C9 -171.1(2)
O1 C1 C10 C14 -59.4(3)
C5 C1 C10 C14 -179.3(2)
C2 C1 C10 C14 61.1(3)
C8 C7 C11 C13 -149.9(2)
C6 C7 C11 C13 105.5(2)
C8 C7 C11 C12 -7.3(3)
C6 C7 C11 C12 -112.0(2)
C8 C7 C11 C6 104.6(2)
C5 C6 C11 C13 147.4(2)
C7 C6 C11 C13 -106.9(2)
C5 C6 C11 C12 3.4(3)
C7 C6 C11 C12 109.2(3)
C5 C6 C11 C7 -105.7(2)
C15 C4 C1' C2' -164.82(18)
C3 C4 C1' C2' -43.7(2)
C5 C4 C1' C2' 70.1(2)
C15 C4 C1' C8' 63.3(2)
C3 C4 C1' C8' -175.58(18)
C5 C4 C1' C8' -61.8(2)
C8' C1' C2' C3' 84.6(2)
C4 C1' C2' C3' -49.0(3)
C8' C1' C2' C7' -90.4(2)
C4 C1' C2' C7' 136.00(19)
C1 O1 C3' C2' 49.5(3)
C1 O1 C3' C4' -132.68(18)
C7' C2' C3' O1 -178.78(18)
C1' C2' C3' O1 6.2(3)
C7' C2' C3' C4' 3.6(3)
C1' C2' C3' C4' -171.4(2)
O1 C3' C4' C5' 177.76(19)
C2' C3' C4' C5' -4.4(3)
O1 C3' C4' C14' -1.0(3)
C2' C3' C4' C14' 176.8(2)
C3' C4' C5' O3 -178.5(2)
C14' C4' C5' O3 0.3(3)
C3' C4' C5' C6' 1.7(3)
C14' C4' C5' C6' -179.5(2)
O3 C5' C6' C7' -178.4(2)
C4' C5' C6' C7' 1.5(3)
O3 C5' C6' C15' 1.4(3)
C4' C5' C6' C15' -178.8(2)
C3' C2' C7' O5 -179.37(18)
C1' C2' C7' O5 -3.9(3)
C3' C2' C7' C6' -0.2(3)
C1' C2' C7' C6' 175.29(19)
C5' C6' C7' O5 176.87(19)
C15' C6' C7' O5 -2.9(3)
C5' C6' C7' C2' -2.3(3)
C15' C6' C7' C2' 177.9(2)
C2' C1' C8' C9' 130.5(2)
C4 C1' C8' C9' -94.8(2)
C2' C1' C8' C13' -48.8(3)
C4 C1' C8' C13' 85.9(2)
C13' C8' C9' C10' 0.2(3)
C1' C8' C9' C10' -179.1(2)
C8' C9' C10' C11' -1.0(4)
C9' C10' C11' C12' 0.7(4)
C10' C11' C12' C13' 0.5(4)
C11' C12' C13' C8' -1.3(3)
C9' C8' C13' C12' 1.0(3)
C1' C8' C13' C12' -179.8(2)
C5' C4' C14' O2 -1.1(4)
C3' C4' C14' O2 177.6(2)
C5' C6' C15' O4 -177.7(2)
C7' C6' C15' O4 2.0(4)

loop_
_cod_related_entry_id
_cod_related_entry_database
_cod_related_entry_code
1 ChemSpider 28288284
